data_4500037
loop_
_publ_author_name
'Gagnon, Eric'
'Maris, Thierry'
'Arseneault, Pierre-Marc'
'Maly, Kenneth E.'
'Wuest,James D'

_publ_section_title
;
 Structural Features in Crystals of Derivatives of Benzene with Multiple
 Contiguous Phenyl Substituents
;
_journal_name_full 'Cryst. Growth & Design'
_journal_page_first 648
_journal_page_last 657
_journal_paper_doi 10.1021/cg9010746
_journal_volume 10
_journal_year 2010
_chemical_compound_source 'Synthesized by the authors. See text'
_chemical_formula_moiety 'C30 H22'
_chemical_formula_sum 'C30 H22'
_chemical_formula_weight 382.48
_chemical_name_systematic
; 
 ? 
;
_space_group_IT_number 14
_symmetry_cell_setting monoclinic
_symmetry_space_group_name_Hall '-P 2ybc'
_symmetry_space_group_name_H-M 'P 1 21/c 1'
_atom_sites_solution_hydrogens geom
_atom_sites_solution_primary direct
_atom_sites_solution_secondary difmap
_audit_creation_method SHELXL-97
_cell_angle_alpha 90
_cell_angle_beta 98.049(1)
_cell_angle_gamma 90
_cell_formula_units_Z 2
_cell_length_a 5.8971(1)
_cell_length_b 23.7467(4)
_cell_length_c 7.4112(1)
_cell_measurement_reflns_used 10821
_cell_measurement_temperature 150
_cell_measurement_theta_max 67.32
_cell_measurement_theta_min 3.72
_cell_volume 1027.62(3)
_computing_cell_refinement 'SAINT V7.34A (Bruker AXS, 2006b)'
_computing_data_collection 'APEX2 v2.1-0 (Bruker AXS, 2006a)'
_computing_data_reduction 'SAINT V7.34A (Bruker AXS, 2006b)'
_computing_molecular_graphics 'SHELXTL v6.12 (Bruker AXS, 2001)'
_computing_publication_material 'UdMX (Maris, 2004)'
_computing_structure_refinement 'SHELXL97 (Sheldrick, 2008)'
_computing_structure_solution 'SHELXS97 (Sheldrick, 2008)'
_diffrn_ambient_temperature 150
_diffrn_detector_area_resol_mean 8.3
_diffrn_measured_fraction_theta_full 0.948
_diffrn_measured_fraction_theta_max 0.949
_diffrn_measurement_device_type 'Bruker Microstar'
_diffrn_measurement_method \w
_diffrn_radiation_monochromator 'Helios optics'
_diffrn_radiation_source 'Rotating Anode'
_diffrn_radiation_type CuK\a
_diffrn_radiation_wavelength 1.54178
_diffrn_reflns_av_R_equivalents 0.039
_diffrn_reflns_av_sigmaI/netI 0.0223
_diffrn_reflns_limit_h_max 7
_diffrn_reflns_limit_h_min -7
_diffrn_reflns_limit_k_max 28
_diffrn_reflns_limit_k_min -28
_diffrn_reflns_limit_l_max 8
_diffrn_reflns_limit_l_min -7
_diffrn_reflns_number 15837
_diffrn_reflns_theta_full 67.71
_diffrn_reflns_theta_max 67.71
_diffrn_reflns_theta_min 3.72
_diffrn_standards_decay_% 1.10
_diffrn_standards_interval_time 900
_diffrn_standards_number 99
_exptl_absorpt_coefficient_mu 0.528
_exptl_absorpt_correction_T_max 0.9739
_exptl_absorpt_correction_T_min 0.8116
_exptl_absorpt_correction_type multi-scan
_exptl_absorpt_process_details 'Sadabs (Sheldrick, 2007)'
_exptl_crystal_colour colorless
_exptl_crystal_density_diffrn 1.236
_exptl_crystal_density_method 'not measured'
_exptl_crystal_description Needle
_exptl_crystal_F_000 404
_exptl_crystal_size_max 0.26
_exptl_crystal_size_mid 0.06
_exptl_crystal_size_min 0.05
_refine_diff_density_max 0.127
_refine_diff_density_min -0.137
_refine_diff_density_rms 0.033
_refine_ls_extinction_method none
_refine_ls_goodness_of_fit_ref 1.007
_refine_ls_hydrogen_treatment constr
_refine_ls_matrix_type full
_refine_ls_number_parameters 136
_refine_ls_number_reflns 1757
_refine_ls_number_restraints 0
_refine_ls_restrained_S_all 1.007
_refine_ls_R_factor_all 0.0357
_refine_ls_R_factor_gt 0.0342
_refine_ls_shift/su_max 0.001
_refine_ls_shift/su_mean 0.000
_refine_ls_structure_factor_coef Fsqd
_refine_ls_weighting_details 'calc w=1/[\s^2^(Fo^2^)+(0.0495P)^2^+0.2590P] where P=(Fo^2^+2Fc^2^)/3'
_refine_ls_weighting_scheme calc
_refine_ls_wR_factor_gt 0.0901
_refine_ls_wR_factor_ref 0.0915
_reflns_number_gt 1666
_reflns_number_total 1757
_reflns_threshold_expression I>2\s(I)
_cod_data_source_file deposit.cif
_cod_data_source_block TPB3
_cod_original_sg_symbol_H-M P21/c
_cod_database_code 4500037

loop_
_symmetry_equiv_pos_as_xyz
'x, y, z'
'-x, y+1/2, -z+1/2'
'-x, -y, -z'
'x, -y-1/2, z-1/2'

loop_
_atom_site_label
_atom_site_type_symbol
_atom_site_fract_x
_atom_site_fract_y
_atom_site_fract_z
_atom_site_U_iso_or_equiv
_atom_site_adp_type
_atom_site_occupancy
_atom_site_symmetry_multiplicity
_atom_site_calc_flag
_atom_site_refinement_flags
C1 C 0.67245(17) 0.53287(4) 0.60489(14) 0.0249(3) Uani 1 1 d .
C2 C 0.50994(17) 0.55861(4) 0.47337(14) 0.0253(3) Uani 1 1 d .
C3 C 0.34335(17) 0.52527(4) 0.37283(14) 0.0255(3) Uani 1 1 d .
H3 H 0.2347 0.5431 0.2843 0.031 Uiso 1 1 calc R
C10 C 0.85369(17) 0.56431(4) 0.72565(14) 0.0252(3) Uani 1 1 d .
C11 C 0.80890(19) 0.61592(4) 0.80364(15) 0.0293(3) Uani 1 1 d .
H11 H 0.6609 0.6322 0.7769 0.035 Uiso 1 1 calc R
C12 C 0.9774(2) 0.64366(5) 0.91967(16) 0.0337(3) Uani 1 1 d .
H12 H 0.9440 0.6788 0.9711 0.040 Uiso 1 1 calc R
C13 C 1.1940(2) 0.62054(5) 0.96122(16) 0.0347(3) Uani 1 1 d .
H13 H 1.3096 0.6398 1.0399 0.042 Uiso 1 1 calc R
C14 C 1.24021(19) 0.56904(5) 0.88678(16) 0.0332(3) Uani 1 1 d .
H14 H 1.3877 0.5526 0.9158 0.040 Uiso 1 1 calc R
C15 C 1.07214(18) 0.54121(4) 0.76985(15) 0.0289(3) Uani 1 1 d .
H15 H 1.1063 0.5060 0.7193 0.035 Uiso 1 1 calc R
C20 C 0.50673(17) 0.62013(4) 0.43157(14) 0.0268(3) Uani 1 1 d .
C21 C 0.68180(19) 0.64565(5) 0.35411(16) 0.0330(3) Uani 1 1 d .
H21 H 0.8100 0.6240 0.3305 0.040 Uiso 1 1 calc R
C22 C 0.6705(2) 0.70260(5) 0.31103(17) 0.0404(3) Uani 1 1 d .
H22 H 0.7902 0.7197 0.2570 0.048 Uiso 1 1 calc R
C23 C 0.4855(2) 0.73449(5) 0.34654(17) 0.0416(3) Uani 1 1 d .
H23 H 0.4791 0.7736 0.3187 0.050 Uiso 1 1 calc R
C24 C 0.3107(2) 0.70945(5) 0.42236(17) 0.0389(3) Uani 1 1 d .
H24 H 0.1831 0.7313 0.4460 0.047 Uiso 1 1 calc R
C25 C 0.31970(19) 0.65251(4) 0.46449(16) 0.0315(3) Uani 1 1 d .
H25 H 0.1978 0.6355 0.5160 0.038 Uiso 1 1 calc R

loop_
_atom_site_aniso_label
_atom_site_aniso_U_11
_atom_site_aniso_U_22
_atom_site_aniso_U_33
_atom_site_aniso_U_23
_atom_site_aniso_U_13
_atom_site_aniso_U_12
C1 0.0271(5) 0.0255(5) 0.0219(6) -0.0018(4) 0.0031(4) -0.0001(4)
C2 0.0289(5) 0.0239(5) 0.0227(6) -0.0009(4) 0.0028(4) 0.0006(4)
C3 0.0279(5) 0.0254(5) 0.0222(6) 0.0005(4) -0.0001(4) 0.0021(4)
C10 0.0294(5) 0.0251(5) 0.0206(6) 0.0021(4) 0.0016(4) -0.0028(4)
C11 0.0318(6) 0.0272(5) 0.0280(7) -0.0008(4) 0.0012(4) -0.0011(4)
C12 0.0430(6) 0.0293(6) 0.0280(7) -0.0040(4) 0.0021(5) -0.0059(4)
C13 0.0373(6) 0.0394(6) 0.0251(7) 0.0005(5) -0.0032(5) -0.0123(5)
C14 0.0291(6) 0.0415(6) 0.0278(7) 0.0053(5) -0.0006(4) -0.0026(4)
C15 0.0317(6) 0.0293(5) 0.0252(6) 0.0013(4) 0.0025(4) -0.0001(4)
C20 0.0313(5) 0.0244(5) 0.0222(6) -0.0006(4) -0.0047(4) -0.0010(4)
C21 0.0350(6) 0.0317(6) 0.0309(7) 0.0007(4) 0.0001(5) -0.0029(4)
C22 0.0499(7) 0.0350(6) 0.0342(7) 0.0055(5) -0.0013(5) -0.0129(5)
C23 0.0618(8) 0.0233(5) 0.0351(7) 0.0030(5) -0.0087(6) -0.0031(5)
C24 0.0474(7) 0.0278(6) 0.0382(8) -0.0023(5) -0.0059(5) 0.0075(5)
C25 0.0342(6) 0.0279(6) 0.0306(7) -0.0010(4) -0.0020(5) 0.0011(4)

loop_
_atom_type_symbol
_atom_type_description
_atom_type_scat_dispersion_real
_atom_type_scat_dispersion_imag
_atom_type_scat_source
C C 0.0181 0.0091 'International Tables Vol C Tables 4.2.6.8 and 6.1.1.4'
H H 0.0000 0.0000 'International Tables Vol C Tables 4.2.6.8 and 6.1.1.4'

loop_
_geom_angle_atom_site_label_1
_geom_angle_atom_site_label_2
_geom_angle_atom_site_label_3
_geom_angle_site_symmetry_1
_geom_angle_site_symmetry_3
_geom_angle
_geom_angle_publ_flag
C3 C1 C2 3_666 . 117.49(9) y
C3 C1 C10 3_666 . 118.52(9) y
C2 C1 C10 . . 123.95(9) y
C3 C2 C1 . . 118.96(9) y
C3 C2 C20 . . 117.22(9) y
C1 C2 C20 . . 123.80(9) y
C2 C3 C1 . 3_666 123.55(9) y
C2 C3 H3 . . 118.2 ?
C1 C3 H3 3_666 . 118.2 ?
C11 C10 C15 . . 118.01(9) y
C11 C10 C1 . . 121.72(9) y
C15 C10 C1 . . 120.21(9) y
C12 C11 C10 . . 120.89(10) y
C12 C11 H11 . . 119.6 ?
C10 C11 H11 . . 119.6 ?
C13 C12 C11 . . 120.55(10) y
C13 C12 H12 . . 119.7 ?
C11 C12 H12 . . 119.7 ?
C14 C13 C12 . . 119.24(10) y
C14 C13 H13 . . 120.4 ?
C12 C13 H13 . . 120.4 ?
C13 C14 C15 . . 120.4(1) y
C13 C14 H14 . . 119.8 ?
C15 C14 H14 . . 119.8 ?
C14 C15 C10 . . 120.9(1) y
C14 C15 H15 . . 119.5 ?
C10 C15 H15 . . 119.5 ?
C21 C20 C25 . . 118.95(10) y
C21 C20 C2 . . 121.62(10) y
C25 C20 C2 . . 119.39(10) y
C20 C21 C22 . . 120.35(11) y
C20 C21 H21 . . 119.8 ?
C22 C21 H21 . . 119.8 ?
C23 C22 C21 . . 120.20(12) y
C23 C22 H22 . . 119.9 ?
C21 C22 H22 . . 119.9 ?
C24 C23 C22 . . 119.79(10) y
C24 C23 H23 . . 120.1 ?
C22 C23 H23 . . 120.1 ?
C23 C24 C25 . . 120.39(11) y
C23 C24 H24 . . 119.8 ?
C25 C24 H24 . . 119.8 ?
C24 C25 C20 . . 120.31(11) y
C24 C25 H25 . . 119.8 ?
C20 C25 H25 . . 119.8 ?

loop_
_geom_bond_atom_site_label_1
_geom_bond_atom_site_label_2
_geom_bond_site_symmetry_2
_geom_bond_distance
_geom_bond_publ_flag
C1 C3 3_666 1.3953(14) y
C1 C2 . 1.4073(14) y
C1 C10 . 1.4942(13) y
C2 C3 . 1.3936(14) y
C2 C20 . 1.4929(14) y
C3 C1 3_666 1.3953(14) y
C3 H3 . 0.95 ?
C10 C11 . 1.3958(15) y
C10 C15 . 1.3963(14) y
C11 C12 . 1.3863(15) y
C11 H11 . 0.95 ?
C12 C13 . 1.3848(16) y
C12 H12 . 0.95 ?
C13 C14 . 1.3843(17) y
C13 H13 . 0.95 ?
C14 C15 . 1.3891(15) y
C14 H14 . 0.95 ?
C15 H15 . 0.95 ?
C20 C21 . 1.3887(16) y
C20 C25 . 1.3937(15) y
C21 C22 . 1.3889(16) y
C21 H21 . 0.95 ?
C22 C23 . 1.3835(19) y
C22 H22 . 0.95 ?
C23 C24 . 1.3761(19) y
C23 H23 . 0.95 ?
C24 C25 . 1.3872(15) y
C24 H24 . 0.95 ?
C25 H25 . 0.95 ?
